data_7032822
loop_
_publ_author_name
'Singh, Divyendu'
'Nagaraja, C. M.'

_publ_section_title
;
 A luminescent 3D interpenetrating metal-organic framework for highly
 selective sensing of nitrobenzene.
;
_journal_issue 48
_journal_name_full 'Dalton transactions (Cambridge, England : 2003)'
_journal_page_first 17912
_journal_page_last 17915
_journal_paper_doi 10.1039/c4dt02841d
_journal_volume 43
_journal_year 2014
_chemical_formula_moiety 'C36 H26 N4 O13 Zn2'
_chemical_formula_sum 'C36 H26 N4 O13 Zn2'
_chemical_formula_weight 853.35
_chemical_name_systematic
;
 ?
;
_space_group_IT_number 2
_symmetry_cell_setting triclinic
_symmetry_space_group_name_Hall '-P 1'
_symmetry_space_group_name_H-M 'P -1'
_atom_sites_solution_hydrogens geom
_atom_sites_solution_primary direct
_atom_sites_solution_secondary difmap
_audit_creation_method SHELXL-97
_cell_angle_alpha 89.712(2)
_cell_angle_beta 66.6440(10)
_cell_angle_gamma 75.3380(10)
_cell_formula_units_Z 2
_cell_length_a 12.0348(4)
_cell_length_b 12.8584(4)
_cell_length_c 13.6481(4)
_cell_measurement_temperature 293(2)
_cell_measurement_theta_max 28.4
_cell_measurement_theta_min 2.2
_cell_volume 1864.98(10)
_computing_cell_refinement 'APEX2 (Bruker, 2010); SAINT (Bruker, 2009)'
_computing_data_collection 'APEX2 (Bruker, 2010)'
_computing_data_reduction 'SAINT (Bruker, 2009);XPREP(Sheldrick,2008)'
_computing_structure_refinement 'SHELXL-97 (Sheldrick, 1997)'
_computing_structure_solution 'SHELXS-97 (Sheldrick, 2008)'
_diffrn_ambient_temperature 293(2)
_diffrn_measured_fraction_theta_full 0.997
_diffrn_measured_fraction_theta_max 0.997
_diffrn_radiation_monochromator graphite
_diffrn_radiation_source 'fine-focus sealed tube'
_diffrn_radiation_type MoK\a
_diffrn_radiation_wavelength 0.71073
_diffrn_reflns_av_R_equivalents 0.0839
_diffrn_reflns_av_sigmaI/netI 0.0597
_diffrn_reflns_limit_h_max 16
_diffrn_reflns_limit_h_min -16
_diffrn_reflns_limit_k_max 17
_diffrn_reflns_limit_k_min -17
_diffrn_reflns_limit_l_max 18
_diffrn_reflns_limit_l_min -18
_diffrn_reflns_number 72634
_diffrn_reflns_theta_full 28.35
_diffrn_reflns_theta_max 28.35
_diffrn_reflns_theta_min 2.16
_exptl_absorpt_coefficient_mu 1.357
_exptl_absorpt_correction_T_max 0.7457
_exptl_absorpt_correction_T_min 0.6592
_exptl_absorpt_correction_type empirical
_exptl_absorpt_process_details sadabs
_exptl_crystal_colour lightyellow
_exptl_crystal_density_diffrn 1.520
_exptl_crystal_density_method 'not measured'
_exptl_crystal_description block
_exptl_crystal_F_000 868
_exptl_crystal_size_max 0.34
_exptl_crystal_size_mid 0.26
_exptl_crystal_size_min 0.22
_refine_diff_density_max 1.012
_refine_diff_density_min -0.680
_refine_diff_density_rms 0.106
_refine_ls_extinction_method none
_refine_ls_goodness_of_fit_ref 1.033
_refine_ls_hydrogen_treatment mixed
_refine_ls_matrix_type full
_refine_ls_number_parameters 504
_refine_ls_number_reflns 9269
_refine_ls_number_restraints 0
_refine_ls_restrained_S_all 1.033
_refine_ls_R_factor_all 0.1067
_refine_ls_R_factor_gt 0.0541
_refine_ls_shift/su_max 0.001
_refine_ls_shift/su_mean 0.000
_refine_ls_structure_factor_coef Fsqd
_refine_ls_weighting_details 'calc w=1/[\s^2^(Fo^2^)+(0.0671P)^2^+2.0838P] where P=(Fo^2^+2Fc^2^)/3'
_refine_ls_weighting_scheme calc
_refine_ls_wR_factor_gt 0.1217
_refine_ls_wR_factor_ref 0.1494
_reflns_number_gt 5977
_reflns_number_total 9269
_reflns_threshold_expression >2sigma(I)
_cod_data_source_file c4dt02841d2.cif
_cod_data_source_block MOF(1)
_cod_depositor_comments
;
The following automatic conversions were performed:

'_symmetry_cell_setting' value 'Triclinic' changed to 'triclinic'
according to
/usr/data/users/saulius/crontab/automatic-downloads/rss-feeds/RSC/lib/dictionaries/cif_core.dic
dictionary named 'cif_core.dic' version 2.4.2 from 2011-04-26.

Automatic conversion script
Id: cif_fix_values 2827 2014-09-09 07:05:25Z andrius 

 Adding full bibliography for 7032822.cif.
;
_cod_original_cell_volume 1864.99(10)
_cod_original_sg_symbol_H-M P-1
_cod_database_code 7032822

loop_
_symmetry_equiv_pos_as_xyz
'x, y, z'
'-x, -y, -z'

loop_
_atom_site_label
_atom_site_type_symbol
_atom_site_fract_x
_atom_site_fract_y
_atom_site_fract_z
_atom_site_U_iso_or_equiv
_atom_site_adp_type
_atom_site_occupancy
_atom_site_symmetry_multiplicity
_atom_site_calc_flag
_atom_site_refinement_flags
Zn1 Zn 0.92367(4) 0.42191(3) 0.22102(3) 0.03230(13) Uani 1 1 d .
Zn2 Zn 0.58506(4) 0.05394(4) -0.22681(3) 0.03795(14) Uani 1 1 d .
O6 O 0.7185(2) 0.2500(2) 0.0159(2) 0.0405(6) Uani 1 1 d .
O9 O 0.7596(2) 0.7351(2) 0.45217(19) 0.0403(6) Uani 1 1 d .
O1W O 0.6314(3) -0.0976(3) -0.1457(3) 0.0552(8) Uani 1 1 d .
O2 O 0.8316(3) 0.5437(2) 0.3338(2) 0.0474(7) Uani 1 1 d .
N2 N 1.1050(3) 0.4320(3) 0.1486(2) 0.0385(7) Uani 1 1 d .
O1 O 0.9103(3) 0.3622(2) 0.0983(2) 0.0466(7) Uani 1 1 d .
O4 O 0.6685(3) -0.0344(2) -0.3665(2) 0.0480(7) Uani 1 1 d .
O8 O 0.8453(3) 0.6245(3) 0.1874(2) 0.0567(8) Uani 1 1 d .
N4 N 0.4018(3) 0.0526(3) -0.1551(2) 0.0378(7) Uani 1 1 d .
O3 O 0.7075(3) 0.1091(2) -0.2000(2) 0.0569(8) Uani 1 1 d .
O5 O 0.5568(3) 0.1624(3) -0.0368(3) 0.0704(10) Uani 1 1 d .
O10 O 0.6879(4) 0.7932(3) 0.6647(2) 0.0806(12) Uani 1 1 d .
N1 N 0.9362(3) 0.3001(3) 0.3156(3) 0.0426(8) Uani 1 1 d .
N3 N 0.5420(3) 0.1972(3) -0.3105(3) 0.0479(8) Uani 1 1 d .
C2 C 0.7503(4) 0.2061(3) -0.0853(3) 0.0387(8) Uani 1 1 d .
C8 C 0.7904(4) 0.7326(3) 0.3446(3) 0.0396(9) Uani 1 1 d .
C5 C 0.8164(3) 0.2886(3) 0.0107(3) 0.0365(8) Uani 1 1 d .
C1 C 0.6617(4) 0.1562(3) -0.1051(3) 0.0455(10) Uani 1 1 d .
C15 C 0.1549(4) 0.0411(4) -0.0519(4) 0.0495(11) Uani 1 1 d .
C27 C 0.9507(4) 0.1311(4) 0.4418(4) 0.0526(11) Uani 1 1 d .
C4 C 0.9056(4) 0.2713(3) -0.0895(3) 0.0463(10) Uani 1 1 d .
H4 H 0.9807 0.2907 -0.1134 0.056 Uiso 1 1 calc R
C7 C 0.8226(3) 0.6269(3) 0.2842(3) 0.0416(9) Uani 1 1 d .
C3 C 0.8630(4) 0.2177(3) -0.1516(3) 0.0491(10) Uani 1 1 d .
H3 H 0.9048 0.1948 -0.2247 0.059 Uiso 1 1 calc R
C14 C 0.1896(4) 0.1306(4) -0.0324(3) 0.0526(11) Uani 1 1 d .
H14 H 0.1302 0.1889 0.0156 0.063 Uiso 1 1 calc R
C36 C 1.2787(4) 0.4451(4) -0.0092(4) 0.0577(12) Uani 1 1 d .
H36 H 1.3143 0.4421 -0.0837 0.069 Uiso 1 1 calc R
C35 C 1.1620(4) 0.4285(3) 0.0423(3) 0.0442(9) Uani 1 1 d .
H35 H 1.1208 0.4142 0.0011 0.053 Uiso 1 1 calc R
C16 C 0.2466(4) -0.0407(3) -0.1282(4) 0.0560(12) Uani 1 1 d .
H16 H 0.2261 -0.1009 -0.1460 0.067 Uiso 1 1 calc R
C30 C 0.9556(4) 0.0446(4) 0.5116(4) 0.0592(12) Uani 1 1 d .
H30 H 0.8888 0.0547 0.5787 0.071 Uiso 1 1 calc R
C13 C 0.3121(4) 0.1329(4) -0.0840(3) 0.0466(10) Uani 1 1 d .
H13 H 0.3341 0.1933 -0.0689 0.056 Uiso 1 1 calc R
C12 C 0.6939(4) 0.8661(3) 0.6057(3) 0.0442(9) Uani 1 1 d .
C10 C 0.7509(5) 0.9018(3) 0.4066(3) 0.0534(11) Uani 1 1 d .
H10 H 0.7402 0.9761 0.4106 0.064 Uiso 1 1 calc R
C9 C 0.7863(4) 0.8325(3) 0.3141(3) 0.0515(11) Uani 1 1 d .
H9 H 0.8036 0.8519 0.2449 0.062 Uiso 1 1 calc R
C11 C 0.7352(4) 0.8402(3) 0.4891(3) 0.0414(9) Uani 1 1 d .
C28 C 1.0384(4) 0.1232(4) 0.3376(4) 0.0605(13) Uani 1 1 d .
H28 H 1.1038 0.0604 0.3078 0.073 Uiso 1 1 calc R
C23 C 0.5353(5) 0.2967(4) -0.2786(4) 0.0662(13) Uani 1 1 d .
H23 H 0.5410 0.3088 -0.2139 0.079 Uiso 1 1 calc R
C32 C 1.3418(4) 0.4657(4) 0.0467(5) 0.0689(15) Uani 1 1 d .
C25 C 0.8521(4) 0.3074(4) 0.4152(4) 0.0755(17) Uani 1 1 d .
H25 H 0.7873 0.3710 0.4430 0.091 Uiso 1 1 calc R
C17 C 0.3684(4) -0.0327(3) -0.1777(4) 0.0496(10) Uani 1 1 d .
H17 H 0.4291 -0.0884 -0.2285 0.060 Uiso 1 1 calc R
C21 C 0.5180(5) 0.2670(5) -0.4652(5) 0.0762(16) Uani 1 1 d .
H21 H 0.5131 0.2527 -0.5298 0.091 Uiso 1 1 calc R
C18 C 0.0240(4) 0.0366(4) 0.0079(4) 0.0589(12) Uani 1 1 d .
H18 H -0.0287 0.0921 0.0622 0.071 Uiso 1 1 calc R
C29 C 1.0286(4) 0.2082(4) 0.2787(3) 0.0556(11) Uani 1 1 d .
H29 H 1.0895 0.2019 0.2091 0.067 Uiso 1 1 calc R
C22 C 0.5318(5) 0.1856(4) -0.4027(4) 0.0645(13) Uani 1 1 d .
H22 H 0.5342 0.1171 -0.4266 0.077 Uiso 1 1 calc R
C26 C 0.8559(5) 0.2257(4) 0.4793(4) 0.087(2) Uani 1 1 d .
H26 H 0.7940 0.2343 0.5487 0.104 Uiso 1 1 calc R
C20 C 0.5114(4) 0.3691(5) -0.4326(5) 0.0713(16) Uani 1 1 d .
C31 C 1.4645(5) 0.4901(5) -0.0081(8) 0.128(3) Uani 1 1 d .
H31 H 1.4860 0.4866 -0.0816 0.153 Uiso 1 1 calc R
C33 C 1.2845(5) 0.4676(5) 0.1581(5) 0.0869(18) Uani 1 1 d .
H33 H 1.3256 0.4802 0.2001 0.104 Uiso 1 1 calc R
C34 C 1.1660(4) 0.4507(5) 0.2059(4) 0.0656(14) Uani 1 1 d .
H34 H 1.1283 0.4525 0.2802 0.079 Uiso 1 1 calc R
C24 C 0.5201(5) 0.3834(4) -0.3370(5) 0.0798(17) Uani 1 1 d .
H24 H 0.5159 0.4517 -0.3111 0.096 Uiso 1 1 calc R
C19 C 0.4999(6) 0.4543(4) -0.5059(6) 0.092(2) Uani 1 1 d .
H19 H 0.4917 0.4335 -0.5673 0.110 Uiso 1 1 calc R
O2W O 0.4839(7) 0.3382(8) 0.2753(6) 0.231(4) Uani 1 1 d .
O3W O 0.7911(12) 0.5454(7) 0.5687(6) 0.277(6) Uani 1 1 d .
C6 C 0.8113(4) 0.3359(3) 0.1109(3) 0.0428(9) Uani 1 1 d .
O7 O 0.7201(3) 0.3476(4) 0.1956(3) 0.0872(13) Uani 1 1 d .
H1W H 0.651(8) -0.157(7) -0.191(7) 0.17(4) Uiso 1 1 d .
H2W H 0.586(5) -0.118(5) -0.091(5) 0.080(19) Uiso 1 1 d .

loop_
_atom_site_aniso_label
_atom_site_aniso_U_11
_atom_site_aniso_U_22
_atom_site_aniso_U_33
_atom_site_aniso_U_23
_atom_site_aniso_U_13
_atom_site_aniso_U_12
Zn1 0.0366(2) 0.0330(2) 0.0301(2) 0.00296(16) -0.01317(18) -0.01509(18)
Zn2 0.0349(2) 0.0451(3) 0.0341(2) -0.00532(19) -0.00973(19) -0.01821(19)
O6 0.0426(14) 0.0453(16) 0.0404(15) 0.0019(12) -0.0185(12) -0.0210(12)
O9 0.0566(16) 0.0343(14) 0.0287(13) 0.0006(10) -0.0145(12) -0.0153(12)
O1W 0.061(2) 0.063(2) 0.0429(18) 0.0068(16) -0.0214(16) -0.0182(17)
O2 0.0574(17) 0.0379(16) 0.0394(15) -0.0008(12) -0.0112(13) -0.0146(13)
N2 0.0349(16) 0.050(2) 0.0341(17) 0.0079(14) -0.0135(14) -0.0188(14)
O1 0.0539(17) 0.0523(17) 0.0457(16) -0.0022(13) -0.0282(14) -0.0218(14)
O4 0.0683(19) 0.0400(16) 0.0322(14) -0.0035(12) -0.0151(13) -0.0180(14)
O8 0.078(2) 0.061(2) 0.0315(15) -0.0074(13) -0.0175(14) -0.0262(16)
N4 0.0358(16) 0.0435(19) 0.0381(17) 0.0095(14) -0.0151(14) -0.0174(14)
O3 0.071(2) 0.064(2) 0.0550(18) 0.0009(15) -0.0350(16) -0.0355(16)
O5 0.057(2) 0.083(3) 0.080(2) -0.0020(19) -0.0248(19) -0.0380(18)
O10 0.155(4) 0.0458(19) 0.0385(17) 0.0060(15) -0.032(2) -0.035(2)
N1 0.0397(18) 0.0386(19) 0.0436(19) 0.0122(15) -0.0107(15) -0.0115(15)
N3 0.0438(19) 0.044(2) 0.054(2) 0.0158(16) -0.0153(17) -0.0176(16)
C2 0.046(2) 0.040(2) 0.038(2) 0.0008(16) -0.0205(18) -0.0183(17)
C8 0.048(2) 0.044(2) 0.0251(18) -0.0016(15) -0.0113(16) -0.0148(17)
C5 0.042(2) 0.0303(19) 0.043(2) 0.0026(15) -0.0209(18) -0.0150(16)
C1 0.057(3) 0.042(2) 0.055(3) 0.0077(19) -0.035(2) -0.0234(19)
C15 0.040(2) 0.056(3) 0.057(3) 0.029(2) -0.020(2) -0.020(2)
C27 0.040(2) 0.050(3) 0.060(3) 0.025(2) -0.014(2) -0.0114(19)
C4 0.051(2) 0.052(3) 0.045(2) 0.0022(18) -0.021(2) -0.028(2)
C7 0.038(2) 0.048(2) 0.036(2) -0.0056(17) -0.0083(17) -0.0167(18)
C3 0.059(3) 0.057(3) 0.038(2) -0.0011(18) -0.019(2) -0.029(2)
C14 0.043(2) 0.069(3) 0.042(2) 0.003(2) -0.0113(19) -0.019(2)
C36 0.046(2) 0.046(3) 0.059(3) 0.006(2) 0.003(2) -0.016(2)
C35 0.047(2) 0.040(2) 0.038(2) 0.0058(17) -0.0104(18) -0.0114(18)
C16 0.054(3) 0.038(2) 0.089(3) 0.023(2) -0.034(3) -0.025(2)
C30 0.047(2) 0.058(3) 0.060(3) 0.027(2) -0.010(2) -0.0113(19)
C13 0.044(2) 0.059(3) 0.037(2) 0.0002(19) -0.0118(18) -0.022(2)
C12 0.060(3) 0.040(2) 0.033(2) 0.0002(17) -0.0156(18) -0.0184(19)
C10 0.083(3) 0.033(2) 0.038(2) 0.0010(17) -0.019(2) -0.015(2)
C9 0.076(3) 0.044(2) 0.030(2) 0.0044(17) -0.018(2) -0.015(2)
C11 0.052(2) 0.035(2) 0.0327(19) -0.0052(16) -0.0130(17) -0.0118(17)
C28 0.057(3) 0.047(3) 0.055(3) 0.015(2) -0.010(2) 0.003(2)
C23 0.074(3) 0.041(3) 0.065(3) 0.005(2) -0.014(3) -0.010(2)
C32 0.038(2) 0.052(3) 0.092(4) 0.000(3) 0.002(3) -0.016(2)
C25 0.054(3) 0.054(3) 0.072(3) 0.030(3) 0.008(3) 0.006(2)
C17 0.042(2) 0.039(2) 0.071(3) 0.009(2) -0.022(2) -0.0178(18)
C21 0.080(4) 0.077(4) 0.090(4) 0.040(3) -0.049(3) -0.030(3)
C18 0.050(3) 0.058(3) 0.072(3) 0.025(2) -0.025(2) -0.022(2)
C29 0.060(3) 0.047(3) 0.041(2) 0.0109(19) -0.008(2) -0.005(2)
C22 0.070(3) 0.064(3) 0.078(3) 0.025(3) -0.041(3) -0.032(3)
C26 0.059(3) 0.071(4) 0.072(4) 0.036(3) 0.017(3) 0.008(3)
C20 0.044(3) 0.076(4) 0.083(4) 0.043(3) -0.018(3) -0.012(2)
C31 0.037(3) 0.073(4) 0.223(8) -0.034(5) 0.002(5) -0.022(3)
C33 0.064(3) 0.109(5) 0.118(5) 0.006(4) -0.055(4) -0.044(3)
C34 0.054(3) 0.109(4) 0.052(3) 0.014(3) -0.029(2) -0.041(3)
C24 0.075(4) 0.036(3) 0.102(5) 0.015(3) -0.013(3) -0.010(2)
C19 0.066(3) 0.073(4) 0.131(5) 0.033(4) -0.033(4) -0.021(3)
O2W 0.165(6) 0.339(12) 0.201(7) -0.047(7) -0.034(6) -0.154(7)
O3W 0.566(18) 0.162(7) 0.160(7) 0.045(6) -0.219(10) -0.078(9)
C6 0.052(2) 0.040(2) 0.045(2) 0.0004(17) -0.026(2) -0.0169(18)
O7 0.071(2) 0.151(4) 0.0402(19) -0.021(2) -0.0069(17) -0.056(2)

loop_
_atom_type_symbol
_atom_type_description
_atom_type_scat_dispersion_real
_atom_type_scat_dispersion_imag
_atom_type_scat_source
C C 0.0033 0.0016 'International Tables Vol C Tables 4.2.6.8 and 6.1.1.4'
H H 0.0000 0.0000 'International Tables Vol C Tables 4.2.6.8 and 6.1.1.4'
N N 0.0061 0.0033 'International Tables Vol C Tables 4.2.6.8 and 6.1.1.4'
O O 0.0106 0.0060 'International Tables Vol C Tables 4.2.6.8 and 6.1.1.4'
Zn Zn 0.2839 1.4301 'International Tables Vol C Tables 4.2.6.8 and 6.1.1.4'

loop_
_geom_angle_atom_site_label_1
_geom_angle_atom_site_label_2
_geom_angle_atom_site_label_3
_geom_angle
_geom_angle_site_symmetry_1
_geom_angle_site_symmetry_3
O1 Zn1 O2 138.60(12) . .
O1 Zn1 N1 106.61(13) . .
O2 Zn1 N1 98.82(12) . .
O1 Zn1 N2 98.89(12) . .
O2 Zn1 N2 106.60(12) . .
N1 Zn1 N2 103.07(12) . .
O1 Zn1 C7 118.89(12) . .
O2 Zn1 C7 28.13(11) . .
N1 Zn1 C7 126.91(13) . .
N2 Zn1 C7 95.80(12) . .
O3 Zn2 O4 109.04(13) . .
O3 Zn2 N4 140.64(13) . .
O4 Zn2 N4 110.25(12) . .
O3 Zn2 N3 90.32(13) . .
O4 Zn2 N3 88.57(13) . .
N4 Zn2 N3 92.88(12) . .
O3 Zn2 O1W 90.67(13) . .
O4 Zn2 O1W 89.52(12) . .
N4 Zn2 O1W 87.42(12) . .
N3 Zn2 O1W 178.05(13) . .
C2 O6 C5 105.9(3) . .
C11 O9 C8 106.5(3) . .
C7 O2 Zn1 105.0(2) . .
C34 N2 C35 117.7(4) . .
C34 N2 Zn1 121.2(3) . .
C35 N2 Zn1 120.9(3) . .
C6 O1 Zn1 119.2(3) . .
C12 O4 Zn2 133.4(3) 1_544 .
C13 N4 C17 117.7(3) . .
C13 N4 Zn2 123.1(3) . .
C17 N4 Zn2 119.2(3) . .
C1 O3 Zn2 111.4(3) . .
C25 N1 C29 116.9(3) . .
C25 N1 Zn1 121.6(3) . .
C29 N1 Zn1 121.4(3) . .
C22 N3 C23 115.5(4) . .
C22 N3 Zn2 120.4(3) . .
C23 N3 Zn2 123.9(3) . .
C3 C2 O6 110.0(3) . .
C3 C2 C1 131.4(4) . .
O6 C2 C1 118.6(3) . .
C9 C8 O9 110.1(3) . .
C9 C8 C7 132.2(4) . .
O9 C8 C7 117.7(3) . .
C4 C5 O6 110.7(3) . .
C4 C5 C6 131.1(3) . .
O6 C5 C6 118.1(3) . .
O5 C1 O3 125.4(4) . .
O5 C1 C2 122.3(4) . .
O3 C1 C2 112.3(4) . .
C14 C15 C16 117.4(4) . .
C14 C15 C18 119.4(4) . .
C16 C15 C18 123.2(4) . .
C26 C27 C28 116.8(4) . .
C26 C27 C30 120.1(4) . .
C28 C27 C30 123.1(4) . .
C5 C4 C3 106.2(3) . .
O8 C7 O2 124.3(4) . .
O8 C7 C8 118.1(4) . .
O2 C7 C8 117.5(3) . .
O8 C7 Zn1 78.4(2) . .
O2 C7 Zn1 46.83(18) . .
C8 C7 Zn1 159.2(3) . .
C2 C3 C4 107.1(4) . .
C13 C14 C15 119.5(4) . .
C32 C36 C35 120.6(4) . .
N2 C35 C36 123.0(4) . .
C17 C16 C15 119.9(4) . .
C30 C30 C27 125.8(5) 2_756 .
N4 C13 C14 123.3(4) . .
O10 C12 O4 126.8(4) . 1_566
O10 C12 C11 119.9(4) . .
O4 C12 C11 113.3(3) 1_566 .
C11 C10 C9 107.0(4) . .
C8 C9 C10 106.8(3) . .
C10 C11 O9 109.6(3) . .
C10 C11 C12 132.9(4) . .
O9 C11 C12 117.5(3) . .
C29 C28 C27 119.5(4) . .
N3 C23 C24 123.2(5) . .
C36 C32 C33 117.2(4) . .
C36 C32 C31 120.8(6) . .
C33 C32 C31 122.0(6) . .
N1 C25 C26 122.9(4) . .
N4 C17 C16 122.1(4) . .
C20 C21 C22 119.9(6) . .
C18 C18 C15 126.2(7) 2 .
N1 C29 C28 123.5(4) . .
N3 C22 C21 124.7(5) . .
C25 C26 C27 120.4(4) . .
C21 C20 C24 116.5(5) . .
C21 C20 C19 117.5(6) . .
C24 C20 C19 125.9(6) . .
C31 C31 C32 141.3(15) 2_865 .
C34 C33 C32 119.7(5) . .
N2 C34 C33 121.8(5) . .
C20 C24 C23 120.3(5) . .
C19 C19 C20 127.0(10) 2_664 .
O7 C6 O1 125.0(4) . .
O7 C6 C5 122.0(4) . .
O1 C6 C5 112.9(4) . .

loop_
_geom_bond_atom_site_label_1
_geom_bond_atom_site_label_2
_geom_bond_distance
_geom_bond_site_symmetry_2
Zn1 O1 1.926(2) .
Zn1 O2 1.960(3) .
Zn1 N1 2.039(3) .
Zn1 N2 2.046(3) .
Zn1 C7 2.596(4) .
Zn2 O3 1.941(3) .
Zn2 O4 1.965(3) .
Zn2 N4 2.032(3) .
Zn2 N3 2.221(3) .
Zn2 O1W 2.291(3) .
O6 C2 1.361(4) .
O6 C5 1.368(4) .
O9 C11 1.362(4) .
O9 C8 1.362(4) .
O2 C7 1.267(5) .
N2 C34 1.324(5) .
N2 C35 1.333(5) .
O1 C6 1.266(5) .
O4 C12 1.261(5) 1_544
O8 C7 1.237(5) .
N4 C13 1.337(5) .
N4 C17 1.337(5) .
O3 C1 1.273(5) .
O5 C1 1.218(5) .
O10 C12 1.229(5) .
N1 C25 1.321(5) .
N1 C29 1.335(5) .
N3 C22 1.324(6) .
N3 C23 1.326(6) .
C2 C3 1.345(5) .
C2 C1 1.482(5) .
C8 C9 1.343(5) .
C8 C7 1.472(5) .
C5 C4 1.338(5) .
C5 C6 1.472(5) .
C15 C14 1.380(6) .
C15 C16 1.386(6) .
C15 C18 1.476(6) .
C27 C26 1.373(6) .
C27 C28 1.380(6) .
C27 C30 1.467(6) .
C4 C3 1.409(5) .
C14 C13 1.366(5) .
C36 C32 1.339(7) .
C36 C35 1.370(6) .
C16 C17 1.381(6) .
C30 C30 1.293(9) 2_756
C12 O4 1.261(5) 1_566
C12 C11 1.479(5) .
C10 C11 1.351(5) .
C10 C9 1.401(6) .
C28 C29 1.362(6) .
C23 C24 1.384(7) .
C32 C33 1.396(8) .
C32 C31 1.481(7) .
C25 C26 1.366(6) .
C21 C20 1.361(8) .
C21 C22 1.366(7) .
C18 C18 1.280(9) 2
C20 C24 1.367(8) .
C20 C19 1.498(8) .
C31 C31 1.052(13) 2_865
C33 C34 1.388(7) .
C19 C19 1.187(11) 2_664
C6 O7 1.215(5) .
